data_7718301
loop_
_publ_author_name
'Nugraha, Kahargyan'
'Do, Thomas H.'
'Brown, Seth N.'

_publ_section_title
;
 Bis(iminoxolene)iridium complexes over four oxidation states: from
 sodium-iridium bonding to ligand-centered radicals.
;
_journal_issue 14
_journal_name_full 'Dalton transactions (Cambridge, England : 2003)'
_journal_page_first 5896
_journal_page_last 5905
_journal_paper_doi 10.1039/d5dt00244c
_journal_volume 54
_journal_year 2025
_chemical_formula_moiety 'C40 H46 Br4 Ir N2 O2, C10 H10 Co, 2(C6 H6)'
_chemical_formula_sum 'C62 H68 Br4 Co Ir N2 O2'
_chemical_formula_weight 1443.95
_chemical_name_common '[CoCp2][(Briq)2Ir] . 2 C6H6'
_chemical_name_systematic
'Cobaltocenium bis(N-(2,6-dibromophenyl)-4,6-di-tert-butyl-iminoxolene)iridate dibenzene solvate'
_space_group_crystal_system monoclinic
_space_group_IT_number 14
_space_group_name_Hall '-P 2ybc'
_space_group_name_H-M_alt 'P 1 21/c 1'
_atom_sites_solution_hydrogens mixed
_atom_sites_solution_primary direct
_atom_sites_solution_secondary difmap
_audit_creation_method
;FinalCif V144 by Daniel Kratzert, Freiburg 2024, 
https://dkratzert.de/finalcif.html
;
_audit_update_record
;
2025-01-19 deposited with the CCDC.	2025-03-11 downloaded from the CCDC.
;
_cell_angle_alpha 90
_cell_angle_beta 104.2700(10)
_cell_angle_gamma 90
_cell_formula_units_Z 4
_cell_length_a 13.7924(5)
_cell_length_b 19.3444(6)
_cell_length_c 22.2366(8)
_cell_measurement_reflns_used 9908
_cell_measurement_temperature 120(2)
_cell_measurement_theta_max 26.9975
_cell_measurement_theta_min 2.1635
_cell_volume 5749.8(3)
_computing_cell_refinement 'Bruker SAINT (Bruker, 2022)'
_computing_data_collection 'Bruker APEX (Bruker, 2022)'
_computing_data_reduction 'Bruker SAINT (Bruker, 2022)'
_computing_molecular_graphics 'Mercury (Macrae et al., 2020)'
_computing_publication_material 'FinalCIF (Kratzert, 2023)'
_computing_structure_refinement 'SHELXL-2019/2 (Sheldrick, 2015b)'
_computing_structure_solution 'SHELXT-2018/2 (Sheldrick, 2015a)'
_diffrn_ambient_temperature 120(2)
_diffrn_detector 'CMOS Area Detector'
_diffrn_detector_area_resol_mean 7.41
_diffrn_detector_type 'Bruker PHOTON-III'
_diffrn_measured_fraction_theta_full 1.000
_diffrn_measured_fraction_theta_max 0.998
_diffrn_measurement_device 'four-circle diffractometer'
_diffrn_measurement_device_type 'Bruker Quest'
_diffrn_measurement_method 'combination of \w and \f-scans'
_diffrn_radiation_monochromator 'HELIOS Multi-layer'
_diffrn_radiation_probe x-ray
_diffrn_radiation_type MoK\a
_diffrn_radiation_wavelength 0.71073
_diffrn_reflns_av_R_equivalents 0.0847
_diffrn_reflns_av_unetI/netI 0.0374
_diffrn_reflns_Laue_measured_fraction_full 1.000
_diffrn_reflns_Laue_measured_fraction_max 0.998
_diffrn_reflns_limit_h_max 18
_diffrn_reflns_limit_h_min -18
_diffrn_reflns_limit_k_max 25
_diffrn_reflns_limit_k_min -24
_diffrn_reflns_limit_l_max 29
_diffrn_reflns_limit_l_min -29
_diffrn_reflns_number 205171
_diffrn_reflns_point_group_measured_fraction_full 1.000
_diffrn_reflns_point_group_measured_fraction_max 0.998
_diffrn_reflns_theta_full 25.242
_diffrn_reflns_theta_max 28.296
_diffrn_reflns_theta_min 1.901
_diffrn_source micro-focus
_diffrn_source_current 1.4
_diffrn_source_type 'Incoatec IuS'
_diffrn_source_voltage 50.0
_exptl_absorpt_coefficient_mu 5.424
_exptl_absorpt_correction_T_max 0.7457
_exptl_absorpt_correction_T_min 0.2726
_exptl_absorpt_correction_type numerical
_exptl_absorpt_process_details
;
SADABS-2016/2 - Bruker AXS area detector scaling and absorption correction: 
Krause, L., Herbst-Irmer, R., Sheldrick G.M. & Stalke D., J. Appl. Cryst. 48 
(2015) 3-10
;
_exptl_crystal_colour purple
_exptl_crystal_density_diffrn 1.668
_exptl_crystal_density_method 'not measured'
_exptl_crystal_description block
_exptl_crystal_F_000 2856
_exptl_crystal_recrystallization_method
'Crystals are obtained from a layered benzene solution of [(Briq)2Ir]2(mu-N) with a benzene solution of cobaltocene at RT in an NMR tube in a nitrogen glovebox.'
_exptl_crystal_size_max 0.215
_exptl_crystal_size_mid 0.107
_exptl_crystal_size_min 0.080
_exptl_transmission_factor_max 0.7457
_exptl_transmission_factor_min 0.2726
_refine_diff_density_max 1.172
_refine_diff_density_min -0.879
_refine_diff_density_rms 0.106
_refine_ls_extinction_method none
_refine_ls_goodness_of_fit_ref 1.013
_refine_ls_hydrogen_treatment mixed
_refine_ls_matrix_type full
_refine_ls_number_parameters 873
_refine_ls_number_reflns 14275
_refine_ls_number_restraints 0
_refine_ls_restrained_S_all 1.013
_refine_ls_R_factor_all 0.0501
_refine_ls_R_factor_gt 0.0317
_refine_ls_shift/su_max 0.003
_refine_ls_shift/su_mean 0.000
_refine_ls_structure_factor_coef Fsqd
_refine_ls_weighting_details 'w=1/[\s^2^(Fo^2^)+(0.0169P)^2^+10.1055P] where P=(Fo^2^+2Fc^2^)/3'
_refine_ls_weighting_scheme calc
_refine_ls_wR_factor_gt 0.0575
_refine_ls_wR_factor_ref 0.0631
_reflns_Friedel_coverage 0.000
_reflns_number_gt 11355
_reflns_number_total 14275
_reflns_threshold_expression 'I > 2\s(I)'
_cod_data_source_file d5dt00244c3.cif
_cod_data_source_block KN_4_118_a
_cod_depositor_comments
;
The following automatic conversions were performed:

data item '_diffrn_radiation_probe' value 'X-ray' was changed to
'x-ray' in accordance with the
/home/data/users/saulius/crontab/automatic-downloads/rss-feeds/RSC/lib/dictionaries/cif_core.dic
dictionary named 'cif_core.dic' version 2.4.2 last updated on
2011-04-26.

Automatic conversion script
Id: cif_fix_values 8170 2020-07-09 18:12:32Z antanas 

 Adding full bibliography for 7718295--7718301.cif.
;
_cod_original_sg_symbol_H-M 'P 21/c'
_cod_database_code 7718301
_shelx_shelxl_version_number 2019/3
_shelx_space_group_comment
;
The symmetry employed for this shelxl refinement is uniquely defined
by the following loop, which should always be used as a source of
symmetry information in preference to the above space-group names.
They are only intended as comments.
;
_shelx_estimated_absorpt_t_min 0.388
_shelx_estimated_absorpt_t_max 0.671

loop_
_space_group_symop_operation_xyz
'x, y, z'
'-x, y+1/2, -z+1/2'
'-x, -y, -z'
'x, -y-1/2, z-1/2'

loop_
_atom_site_label
_atom_site_type_symbol
_atom_site_fract_x
_atom_site_fract_y
_atom_site_fract_z
_atom_site_U_iso_or_equiv
_atom_site_adp_type
_atom_site_occupancy
_atom_site_site_symmetry_order
_atom_site_calc_flag
_atom_site_refinement_flags_posn
_atom_site_refinement_flags_adp
_atom_site_refinement_flags_occupancy
_atom_site_disorder_assembly
_atom_site_disorder_group
Ir1 Ir 0.51004(2) 0.62799(2) 0.74790(2) 0.01703(3) Uani 1 1 d . . . . .
Co1 Co 0.65337(3) 0.37849(2) 0.85528(2) 0.02384(10) Uani 1 1 d . . . . .
Br1 Br 0.71630(3) 0.77065(2) 0.71404(2) 0.03785(9) Uani 1 1 d . . . . .
Br2 Br 0.64513(3) 0.48219(2) 0.68149(2) 0.04191(10) Uani 1 1 d . . . . .
Br3 Br 0.29229(3) 0.48023(2) 0.76534(2) 0.03770(9) Uani 1 1 d . . . . .
Br4 Br 0.37506(3) 0.76334(2) 0.82345(2) 0.03477(9) Uani 1 1 d . . . . .
O1 O 0.57359(15) 0.62471(11) 0.83952(9) 0.0203(4) Uani 1 1 d . . . . .
O2 O 0.44927(15) 0.63228(11) 0.65689(9) 0.0210(5) Uani 1 1 d . . . . .
N1 N 0.64933(18) 0.62477(13) 0.74639(11) 0.0179(5) Uani 1 1 d . . . . .
N2 N 0.36936(18) 0.62846(13) 0.74760(11) 0.0177(5) Uani 1 1 d . . . . .
C11 C 0.6730(2) 0.62208(15) 0.85385(14) 0.0179(6) Uani 1 1 d . . . . .
C12 C 0.7190(2) 0.62132(15) 0.80329(13) 0.0178(6) Uani 1 1 d . . . . .
C13 C 0.8227(2) 0.61841(16) 0.81282(15) 0.0203(6) Uani 1 1 d . . . . .
H13 H 0.848(2) 0.6197(16) 0.7794(16) 0.019(9) Uiso 1 1 d . . . . .
C14 C 0.8833(2) 0.61685(16) 0.87265(14) 0.0213(7) Uani 1 1 d . . . . .
C15 C 0.8362(2) 0.61837(16) 0.92243(15) 0.0220(7) Uani 1 1 d . . . . .
H15 H 0.874(2) 0.6178(15) 0.9624(15) 0.012(8) Uiso 1 1 d . . . . .
C16 C 0.7333(2) 0.62159(15) 0.91528(14) 0.0188(6) Uani 1 1 d . . . . .
C17 C 0.6865(2) 0.62694(16) 0.97099(14) 0.0210(6) Uani 1 1 d . . . . .
C171 C 0.6282(3) 0.6950(2) 0.96795(17) 0.0288(8) Uani 1 1 d . . . . .
H17A H 0.577(3) 0.6984(17) 0.9312(16) 0.023(9) Uiso 1 1 d . . . . .
H17B H 0.671(3) 0.733(2) 0.9703(18) 0.043(12) Uiso 1 1 d . . . . .
H17C H 0.599(3) 0.6988(19) 1.0032(18) 0.040(11) Uiso 1 1 d . . . . .
C172 C 0.7651(3) 0.6251(2) 1.03310(15) 0.0261(7) Uani 1 1 d . . . . .
H17D H 0.734(3) 0.6296(16) 1.0686(16) 0.024(9) Uiso 1 1 d . . . . .
H17E H 0.801(3) 0.5826(19) 1.0394(16) 0.028(10) Uiso 1 1 d . . . . .
H17F H 0.811(3) 0.663(2) 1.0351(17) 0.038(11) Uiso 1 1 d . . . . .
C173 C 0.6131(3) 0.5673(2) 0.97024(18) 0.0287(8) Uani 1 1 d . . . . .
H17G H 0.556(3) 0.5676(16) 0.9324(16) 0.020(9) Uiso 1 1 d . . . . .
H17H H 0.647(3) 0.523(2) 0.9733(17) 0.034(10) Uiso 1 1 d . . . . .
H17I H 0.582(3) 0.566(2) 1.0056(19) 0.044(12) Uiso 1 1 d . . . . .
C18 C 0.9979(2) 0.61447(18) 0.88715(15) 0.0255(7) Uani 1 1 d . . . . .
C181 C 1.0415(3) 0.6780(3) 0.9253(2) 0.0415(10) Uani 1 1 d . . . . .
H18A H 1.111(3) 0.677(2) 0.9329(18) 0.041(11) Uiso 1 1 d . . . . .
H18B H 1.024(3) 0.680(2) 0.964(2) 0.048(13) Uiso 1 1 d . . . . .
H18C H 1.016(3) 0.722(2) 0.903(2) 0.056(14) Uiso 1 1 d . . . . .
C182 C 1.0357(3) 0.5486(2) 0.9235(2) 0.0392(10) Uani 1 1 d . . . . .
H18D H 1.113(3) 0.547(2) 0.9331(19) 0.053(13) Uiso 1 1 d . . . . .
H18E H 1.009(3) 0.507(2) 0.903(2) 0.057(14) Uiso 1 1 d . . . . .
H18F H 1.015(3) 0.549(2) 0.962(2) 0.047(12) Uiso 1 1 d . . . . .
C183 C 1.0342(3) 0.6154(3) 0.82785(19) 0.0380(10) Uani 1 1 d . . . . .
H18G H 1.011(3) 0.577(2) 0.803(2) 0.046(13) Uiso 1 1 d . . . . .
H18H H 1.104(3) 0.6163(16) 0.8366(16) 0.023(9) Uiso 1 1 d . . . . .
H18I H 1.014(3) 0.654(2) 0.8020(19) 0.039(11) Uiso 1 1 d . . . . .
C21 C 0.3497(2) 0.63277(15) 0.64114(14) 0.0182(6) Uani 1 1 d . . . . .
C22 C 0.3011(2) 0.63086(15) 0.69007(13) 0.0179(6) Uani 1 1 d . . . . .
C23 C 0.1972(2) 0.63115(16) 0.67862(14) 0.0192(6) Uani 1 1 d . . . . .
H23 H 0.167(2) 0.6269(15) 0.7108(15) 0.014(8) Uiso 1 1 d . . . . .
C24 C 0.1391(2) 0.63337(15) 0.61783(14) 0.0198(6) Uani 1 1 d . . . . .
C25 C 0.1895(2) 0.63492(16) 0.56939(15) 0.0213(7) Uani 1 1 d . . . . .
H25 H 0.148(2) 0.6356(15) 0.5280(15) 0.016(8) Uiso 1 1 d . . . . .
C26 C 0.2927(2) 0.63409(15) 0.57889(14) 0.0205(6) Uani 1 1 d . . . . .
C27 C 0.3450(2) 0.63222(18) 0.52518(14) 0.0237(7) Uani 1 1 d . . . . .
C271 C 0.2698(3) 0.6341(2) 0.46185(16) 0.0340(9) Uani 1 1 d . . . . .
H27A H 0.232(3) 0.675(2) 0.4585(17) 0.036(11) Uiso 1 1 d . . . . .
H27B H 0.301(3) 0.6309(18) 0.4283(19) 0.038(11) Uiso 1 1 d . . . . .
H27C H 0.224(3) 0.5960(19) 0.4580(16) 0.029(10) Uiso 1 1 d . . . . .
C272 C 0.4071(3) 0.5657(2) 0.52868(18) 0.0326(9) Uani 1 1 d . . . . .
H27D H 0.443(2) 0.5651(16) 0.4944(16) 0.021(9) Uiso 1 1 d . . . . .
H27E H 0.457(3) 0.5602(18) 0.5691(17) 0.029(10) Uiso 1 1 d . . . . .
H27F H 0.363(3) 0.5266(19) 0.5248(16) 0.028(10) Uiso 1 1 d . . . . .
C273 C 0.4150(3) 0.6943(2) 0.52923(18) 0.0293(8) Uani 1 1 d . . . . .
H27G H 0.450(3) 0.6985(18) 0.4927(18) 0.036(10) Uiso 1 1 d . . . . .
H27H H 0.466(3) 0.6930(17) 0.5685(17) 0.026(9) Uiso 1 1 d . . . . .
H27I H 0.379(3) 0.736(2) 0.5291(17) 0.034(11) Uiso 1 1 d . . . . .
C28 C 0.0246(2) 0.63344(17) 0.60116(15) 0.0240(7) Uani 1 1 d . . . . .
C281 C -0.0143(3) 0.6993(2) 0.5652(2) 0.0376(10) Uani 1 1 d . . . . .
H28A H 0.008(3) 0.706(2) 0.529(2) 0.053(13) Uiso 1 1 d . . . . .
H28B H 0.008(3) 0.740(2) 0.5892(18) 0.040(12) Uiso 1 1 d . . . . .
H28C H -0.089(3) 0.7014(19) 0.5536(18) 0.040(11) Uiso 1 1 d . . . . .
C282 C -0.0157(3) 0.5707(2) 0.5602(2) 0.0397(10) Uani 1 1 d . . . . .
H28D H 0.004(3) 0.530(2) 0.583(2) 0.048(13) Uiso 1 1 d . . . . .
H28E H -0.090(3) 0.5724(19) 0.5465(18) 0.037(11) Uiso 1 1 d . . . . .
H28F H 0.012(3) 0.566(2) 0.522(2) 0.053(13) Uiso 1 1 d . . . . .
C283 C -0.0164(3) 0.6292(2) 0.65853(17) 0.0312(8) Uani 1 1 d . . . . .
H28G H -0.082(3) 0.6307(17) 0.6489(17) 0.028(10) Uiso 1 1 d . . . . .
H28H H 0.004(3) 0.5873(19) 0.6816(17) 0.031(10) Uiso 1 1 d . . . . .
H28I H 0.007(3) 0.6680(19) 0.6899(17) 0.034(10) Uiso 1 1 d . . . . .
C31 C 0.6792(2) 0.62739(16) 0.69000(14) 0.0196(6) Uani 1 1 d . . . . .
C32 C 0.7036(2) 0.68955(17) 0.66532(15) 0.0237(7) Uani 1 1 d . . . . .
C33 C 0.7185(3) 0.6943(2) 0.60605(17) 0.0322(9) Uani 1 1 d . . . . .
H33 H 0.729(3) 0.737(2) 0.5920(17) 0.036(11) Uiso 1 1 d . . . . .
C34 C 0.7104(3) 0.6358(2) 0.56979(16) 0.0347(9) Uani 1 1 d . . . . .
H34 H 0.722(3) 0.6378(17) 0.5314(17) 0.028(10) Uiso 1 1 d . . . . .
C35 C 0.6902(3) 0.5732(2) 0.59294(17) 0.0338(9) Uani 1 1 d . . . . .
H35 H 0.688(3) 0.534(2) 0.5719(18) 0.035(11) Uiso 1 1 d . . . . .
C36 C 0.6749(3) 0.56953(17) 0.65208(15) 0.0244(7) Uani 1 1 d . . . . .
C41 C 0.3392(2) 0.61924(16) 0.80335(14) 0.0193(6) Uani 1 1 d . . . . .
C42 C 0.3125(2) 0.55475(17) 0.82220(16) 0.0249(7) Uani 1 1 d . . . . .
C43 C 0.3013(3) 0.5428(2) 0.88176(18) 0.0345(9) Uani 1 1 d . . . . .
H43 H 0.287(3) 0.498(2) 0.8901(17) 0.035(11) Uiso 1 1 d . . . . .
C44 C 0.3143(3) 0.5970(2) 0.92332(18) 0.0382(10) Uani 1 1 d . . . . .
H44 H 0.306(3) 0.5909(19) 0.9624(18) 0.033(10) Uiso 1 1 d . . . . .
C45 C 0.3357(3) 0.6623(2) 0.90559(17) 0.0324(9) Uani 1 1 d . . . . .
H45 H 0.342(3) 0.698(2) 0.933(2) 0.063(15) Uiso 1 1 d . . . . .
C46 C 0.3467(2) 0.67258(17) 0.84625(15) 0.0234(7) Uani 1 1 d . . . . .
C51 C 0.5327(3) 0.3798(3) 0.7824(2) 0.0516(12) Uani 1 1 d . . . . .
H51 H 0.539(4) 0.374(3) 0.739(3) 0.089(19) Uiso 1 1 d . . . . .
C52 C 0.5340(3) 0.4394(2) 0.8175(3) 0.0486(12) Uani 1 1 d . . . . .
H52 H 0.540(4) 0.486(3) 0.802(2) 0.083(17) Uiso 1 1 d . . . . .
C53 C 0.5306(3) 0.4190(2) 0.8767(2) 0.0453(11) Uani 1 1 d . . . . .
H53 H 0.534(4) 0.445(3) 0.909(2) 0.079(18) Uiso 1 1 d . . . . .
C54 C 0.5268(3) 0.3471(3) 0.8782(2) 0.0477(12) Uani 1 1 d . . . . .
H54 H 0.525(4) 0.324(3) 0.910(2) 0.069(16) Uiso 1 1 d . . . . .
C55 C 0.5285(3) 0.3229(2) 0.8194(3) 0.0565(15) Uani 1 1 d . . . . .
H55 H 0.523(4) 0.276(3) 0.808(2) 0.083(17) Uiso 1 1 d . . . . .
C61 C 0.7751(3) 0.3729(2) 0.81972(19) 0.0418(10) Uani 1 1 d . . . . .
H61 H 0.771(3) 0.372(2) 0.778(2) 0.056(14) Uiso 1 1 d . . . . .
C62 C 0.7791(3) 0.4336(2) 0.8555(2) 0.0378(10) Uani 1 1 d . . . . .
H62 H 0.776(4) 0.481(3) 0.842(2) 0.074(16) Uiso 1 1 d . . . . .
C63 C 0.7793(3) 0.4133(3) 0.9158(2) 0.0440(11) Uani 1 1 d . . . . .
H63 H 0.774(3) 0.443(2) 0.950(2) 0.065(15) Uiso 1 1 d . . . . .
C64 C 0.7748(3) 0.3415(3) 0.9178(2) 0.0490(12) Uani 1 1 d . . . . .
H64 H 0.770(4) 0.316(2) 0.953(2) 0.069(15) Uiso 1 1 d . . . . .
C65 C 0.7721(3) 0.3160(2) 0.8591(3) 0.0476(12) Uani 1 1 d . . . . .
H65 H 0.766(3) 0.274(2) 0.849(2) 0.057(14) Uiso 1 1 d . . . . .
C71 C 0.9274(5) 0.4124(4) 0.6909(3) 0.098(2) Uani 1 1 d . . . . .
H71 H 0.892888 0.444586 0.660942 0.118 Uiso 1 1 calc R U . . .
C72 C 0.8944(4) 0.3475(4) 0.6914(2) 0.0756(18) Uani 1 1 d . . . . .
H72 H 0.841325 0.331714 0.658354 0.091 Uiso 1 1 calc R U . . .
C73 C 0.9350(4) 0.3047(3) 0.7375(3) 0.0752(17) Uani 1 1 d . . . . .
H73 H 0.906473 0.260529 0.740331 0.090 Uiso 1 1 calc R U . . .
C74 C 1.0177(4) 0.3253(3) 0.7802(4) 0.102(3) Uani 1 1 d . . . . .
H74 H 1.049559 0.293493 0.811375 0.122 Uiso 1 1 calc R U . . .
C75 C 1.0552(4) 0.3867(3) 0.7803(3) 0.0777(18) Uani 1 1 d . . . . .
H75 H 1.112031 0.399793 0.811973 0.093 Uiso 1 1 calc R U . . .
C76 C 1.0130(5) 0.4321(3) 0.7351(3) 0.094(2) Uani 1 1 d . . . . .
H76 H 1.041379 0.476617 0.733595 0.113 Uiso 1 1 calc R U . . .
C81 C 0.6765(5) 0.8217(4) 0.8651(2) 0.081(2) Uani 1 1 d . . . . .
H81 H 0.632376 0.783473 0.854871 0.097 Uiso 1 1 calc R U . . .
C82 C 0.7711(6) 0.8114(3) 0.8724(2) 0.0746(18) Uani 1 1 d . . . . .
H82 H 0.796004 0.766339 0.868154 0.090 Uiso 1 1 calc R U . . .
C83 C 0.8347(5) 0.8662(6) 0.8864(3) 0.129(4) Uani 1 1 d . . . . .
H83 H 0.904907 0.860481 0.892877 0.155 Uiso 1 1 calc R U . . .
C84 C 0.7929(10) 0.9309(6) 0.8909(4) 0.174(8) Uani 1 1 d . . . . .
H84 H 0.833420 0.971281 0.897950 0.209 Uiso 1 1 calc R U . . .
C85 C 0.6982(12) 0.9346(4) 0.8853(3) 0.169(7) Uani 1 1 d . . . . .
H85 H 0.670246 0.977978 0.891878 0.203 Uiso 1 1 calc R U . . .
C86 C 0.6390(7) 0.8821(6) 0.8711(3) 0.128(4) Uani 1 1 d . . . . .
H86 H 0.568867 0.887618 0.865065 0.154 Uiso 1 1 calc R U . . .

loop_
_atom_site_aniso_label
_atom_site_aniso_U_11
_atom_site_aniso_U_22
_atom_site_aniso_U_33
_atom_site_aniso_U_23
_atom_site_aniso_U_13
_atom_site_aniso_U_12
Ir1 0.01405(6) 0.02347(6) 0.01254(5) -0.00118(5) 0.00130(4) 0.00119(5)
Co1 0.0233(2) 0.0201(2) 0.0268(2) 0.00088(19) 0.00365(18) 0.00007(18)
Br1 0.0353(2) 0.02379(18) 0.0563(3) -0.00211(17) 0.01470(19) -0.00093(15)
Br2 0.0594(3) 0.02570(19) 0.0450(2) -0.00669(16) 0.0213(2) -0.00471(17)
Br3 0.0340(2) 0.02423(18) 0.0487(2) 0.00128(16) -0.00143(17) -0.00333(15)
Br4 0.0413(2) 0.02654(18) 0.0386(2) -0.00672(15) 0.01398(18) -0.00156(15)
O1 0.0138(10) 0.0313(12) 0.0147(10) -0.0022(9) 0.0016(8) 0.0005(9)
O2 0.0157(11) 0.0316(12) 0.0140(10) -0.0008(9) 0.0003(8) 0.0022(9)
N1 0.0167(12) 0.0232(13) 0.0125(12) -0.0014(11) 0.0010(10) 0.0005(11)
N2 0.0177(13) 0.0220(13) 0.0123(12) 0.0006(11) 0.0015(10) 0.0005(11)
C11 0.0160(14) 0.0205(15) 0.0157(14) 0.0006(12) 0.0011(11) 0.0013(12)
C12 0.0174(15) 0.0189(15) 0.0155(14) -0.0023(12) 0.0011(12) 0.0002(12)
C13 0.0185(16) 0.0249(17) 0.0175(15) 0.0014(13) 0.0047(13) 0.0016(13)
C14 0.0191(16) 0.0242(16) 0.0193(15) 0.0005(13) 0.0023(13) -0.0009(13)
C15 0.0203(16) 0.0267(17) 0.0166(16) 0.0005(13) 0.0003(13) 0.0000(13)
C16 0.0207(15) 0.0196(15) 0.0149(14) 0.0001(12) 0.0023(12) 0.0044(13)
C17 0.0202(15) 0.0271(16) 0.0157(15) -0.0007(13) 0.0046(12) 0.0015(14)
C171 0.032(2) 0.034(2) 0.0188(18) -0.0049(15) 0.0037(16) 0.0052(17)
C172 0.0271(18) 0.035(2) 0.0153(15) -0.0002(15) 0.0034(14) 0.0013(17)
C173 0.028(2) 0.036(2) 0.0227(19) 0.0017(16) 0.0078(16) -0.0028(16)
C18 0.0166(16) 0.040(2) 0.0186(16) 0.0016(14) 0.0009(13) 0.0009(14)
C181 0.023(2) 0.059(3) 0.038(3) -0.007(2) 0.0010(19) -0.0081(19)
C182 0.024(2) 0.053(3) 0.040(2) 0.015(2) 0.0079(19) 0.0113(19)
C183 0.0177(19) 0.071(3) 0.0254(19) 0.010(2) 0.0048(15) 0.0035(19)
C21 0.0161(15) 0.0194(15) 0.0184(15) -0.0013(12) 0.0027(12) 0.0007(12)
C22 0.0188(15) 0.0177(14) 0.0155(14) -0.0018(12) 0.0008(12) 0.0007(12)
C23 0.0186(15) 0.0211(15) 0.0178(15) 0.0014(13) 0.0045(12) -0.0005(13)
C24 0.0185(15) 0.0198(15) 0.0196(15) 0.0018(12) 0.0016(12) 0.0006(12)
C25 0.0216(16) 0.0220(16) 0.0163(15) 0.0013(13) -0.0030(13) 0.0009(13)
C26 0.0236(16) 0.0199(15) 0.0165(15) -0.0006(12) 0.0024(12) 0.0002(13)
C27 0.0216(16) 0.0360(19) 0.0116(14) -0.0035(14) 0.0005(12) 0.0019(14)
C271 0.028(2) 0.057(3) 0.0151(17) -0.0015(18) 0.0018(15) -0.001(2)
C272 0.033(2) 0.038(2) 0.025(2) -0.0096(17) 0.0052(18) 0.0057(18)
C273 0.031(2) 0.035(2) 0.0221(19) 0.0025(15) 0.0063(17) -0.0033(16)
C28 0.0191(16) 0.0296(18) 0.0204(16) 0.0013(14) -0.0006(13) -0.0021(14)
C281 0.021(2) 0.050(3) 0.040(2) 0.018(2) 0.0045(18) 0.0070(18)
C282 0.025(2) 0.051(3) 0.039(2) -0.009(2) -0.0010(19) -0.0078(19)
C283 0.0189(18) 0.047(2) 0.0260(18) 0.0051(18) 0.0023(14) 0.0009(18)
C31 0.0138(14) 0.0285(16) 0.0151(14) 0.0004(13) 0.0012(11) 0.0034(13)
C32 0.0168(16) 0.0281(17) 0.0245(18) 0.0035(14) 0.0018(14) 0.0045(13)
C33 0.0215(19) 0.044(2) 0.031(2) 0.0181(18) 0.0062(16) 0.0031(16)
C34 0.0200(17) 0.069(3) 0.0153(16) 0.0072(18) 0.0054(14) 0.0013(18)
C35 0.027(2) 0.051(2) 0.0225(19) -0.0116(18) 0.0053(16) -0.0030(17)
C36 0.0236(18) 0.0295(18) 0.0193(17) -0.0021(14) 0.0036(14) 0.0007(14)
C41 0.0117(14) 0.0302(17) 0.0151(14) 0.0030(13) 0.0014(11) 0.0029(13)
C42 0.0170(17) 0.0282(17) 0.0273(18) 0.0058(14) 0.0013(14) 0.0014(13)
C43 0.0207(19) 0.043(2) 0.039(2) 0.0221(19) 0.0041(16) 0.0005(16)
C44 0.024(2) 0.072(3) 0.0210(19) 0.0144(19) 0.0089(16) 0.0003(18)
C45 0.0237(19) 0.054(2) 0.0202(18) -0.0031(17) 0.0077(15) 0.0005(17)
C46 0.0176(16) 0.0333(18) 0.0186(16) -0.0006(14) 0.0028(13) 0.0003(13)
C51 0.031(2) 0.089(4) 0.031(2) -0.004(2) -0.0007(18) 0.001(2)
C52 0.022(2) 0.039(2) 0.084(4) 0.027(2) 0.010(2) 0.0081(17)
C53 0.024(2) 0.055(3) 0.058(3) -0.029(2) 0.011(2) -0.0033(18)
C54 0.025(2) 0.062(3) 0.056(3) 0.030(3) 0.010(2) -0.0005(19)
C55 0.026(2) 0.033(2) 0.106(5) -0.028(3) 0.007(2) -0.0056(18)
C61 0.029(2) 0.066(3) 0.032(2) -0.004(2) 0.0102(17) 0.008(2)
C62 0.026(2) 0.0260(19) 0.063(3) 0.0069(19) 0.0143(19) -0.0017(15)
C63 0.028(2) 0.064(3) 0.038(2) -0.016(2) 0.0037(18) -0.006(2)
C64 0.026(2) 0.071(3) 0.045(3) 0.028(3) -0.0006(19) -0.001(2)
C65 0.023(2) 0.025(2) 0.090(4) -0.006(2) 0.003(2) 0.0074(16)
C71 0.067(4) 0.112(5) 0.098(5) 0.071(4) -0.014(4) -0.014(4)
C72 0.064(4) 0.135(5) 0.023(2) -0.006(3) 0.003(2) -0.042(4)
C73 0.066(4) 0.052(3) 0.106(5) -0.019(3) 0.019(4) -0.004(3)
C74 0.033(3) 0.075(4) 0.183(7) 0.061(5) 0.001(4) 0.008(3)
C75 0.053(3) 0.104(5) 0.061(4) 0.015(3) -0.014(3) -0.028(3)
C76 0.090(5) 0.044(3) 0.127(6) 0.021(3) -0.014(4) -0.018(3)
C81 0.071(4) 0.105(5) 0.051(3) 0.032(3) -0.015(3) -0.041(4)
C82 0.117(6) 0.050(3) 0.047(3) 0.002(2) 0.001(3) 0.031(3)
C83 0.051(4) 0.255(12) 0.070(5) 0.069(7) -0.006(3) -0.009(6)
C84 0.262(15) 0.149(9) 0.063(5) 0.032(6) -0.053(8) -0.171(11)
C85 0.41(2) 0.038(4) 0.039(4) -0.014(3) 0.025(8) 0.064(7)
C86 0.133(7) 0.216(10) 0.043(4) 0.042(5) 0.034(4) 0.123(8)

loop_
_atom_type_symbol
_atom_type_description
_atom_type_scat_dispersion_real
_atom_type_scat_dispersion_imag
_atom_type_scat_source
C C 0.0033 0.0016 'International Tables Vol C Tables 4.2.6.8 and 6.1.1.4'
H H 0.0000 0.0000 'International Tables Vol C Tables 4.2.6.8 and 6.1.1.4'
N N 0.0061 0.0033 'International Tables Vol C Tables 4.2.6.8 and 6.1.1.4'
O O 0.0106 0.0060 'International Tables Vol C Tables 4.2.6.8 and 6.1.1.4'
Co Co 0.3494 0.9721 'International Tables Vol C Tables 4.2.6.8 and 6.1.1.4'
Br Br -0.2901 2.4595 'International Tables Vol C Tables 4.2.6.8 and 6.1.1.4'
Ir Ir -1.4442 7.9887 'International Tables Vol C Tables 4.2.6.8 and 6.1.1.4'

loop_
_geom_angle_atom_site_label_1
_geom_angle_atom_site_label_2
_geom_angle_atom_site_label_3
_geom_angle
_geom_angle_site_symmetry_1
_geom_angle_site_symmetry_3
_geom_angle_publ_flag
N1 Ir1 N2 178.04(10) . . ?
N1 Ir1 O2 98.92(9) . . ?
N2 Ir1 O2 79.99(9) . . ?
N1 Ir1 O1 80.18(9) . . ?
N2 Ir1 O1 100.92(9) . . ?
O2 Ir1 O1 178.92(9) . . ?
C51 Co1 C65 122.8(2) . . ?
C51 Co1 C55 40.1(2) . . ?
C65 Co1 C55 107.55(18) . . ?
C51 Co1 C64 159.2(2) . . ?
C65 Co1 C64 40.1(2) . . ?
C55 Co1 C64 124.3(2) . . ?
C51 Co1 C53 67.15(19) . . ?
C65 Co1 C53 159.6(2) . . ?
C55 Co1 C53 67.54(18) . . ?
C64 Co1 C53 125.0(2) . . ?
C51 Co1 C61 106.61(18) . . ?
C65 Co1 C61 40.89(18) . . ?
C55 Co1 C61 121.6(2) . . ?
C64 Co1 C61 67.94(18) . . ?
C53 Co1 C61 158.9(2) . . ?
C51 Co1 C54 67.35(19) . . ?
C65 Co1 C54 123.31(19) . . ?
C55 Co1 C54 40.3(2) . . ?
C64 Co1 C54 109.82(18) . . ?
C53 Co1 C54 40.16(19) . . ?
C61 Co1 C54 158.2(2) . . ?
C51 Co1 C52 40.19(19) . . ?
C65 Co1 C52 158.6(2) . . ?
C55 Co1 C52 67.66(19) . . ?
C64 Co1 C52 159.7(2) . . ?
C53 Co1 C52 39.92(19) . . ?
C61 Co1 C52 122.33(19) . . ?
C54 Co1 C52 67.49(17) . . ?
C51 Co1 C63 158.3(2) . . ?
C65 Co1 C63 67.59(19) . . ?
C55 Co1 C63 160.8(2) . . ?
C64 Co1 C63 40.13(19) . . ?
C53 Co1 C63 110.12(18) . . ?
C61 Co1 C63 67.75(17) . . ?
C54 Co1 C63 125.5(2) . . ?
C52 Co1 C63 123.7(2) . . ?
C51 Co1 C62 121.99(19) . . ?
C65 Co1 C62 68.40(16) . . ?
C55 Co1 C62 157.4(2) . . ?
C64 Co1 C62 67.85(18) . . ?
C53 Co1 C62 123.93(17) . . ?
C61 Co1 C62 40.70(17) . . ?
C54 Co1 C62 160.4(2) . . ?
C52 Co1 C62 107.52(17) . . ?
C63 Co1 C62 40.14(17) . . ?
C11 O1 Ir1 114.21(18) . . ?
C21 O2 Ir1 114.59(18) . . ?
C12 N1 C31 121.5(2) . . ?
C12 N1 Ir1 116.97(19) . . ?
C31 N1 Ir1 121.55(19) . . ?
C22 N2 C41 122.2(2) . . ?
C22 N2 Ir1 116.99(19) . . ?
C41 N2 Ir1 120.47(19) . . ?
O1 C11 C16 123.9(3) . . ?
O1 C11 C12 116.5(3) . . ?
C16 C11 C12 119.6(3) . . ?
N1 C12 C13 126.4(3) . . ?
N1 C12 C11 112.1(3) . . ?
C13 C12 C11 121.4(3) . . ?
C14 C13 C12 120.0(3) . . ?
C13 C14 C15 117.8(3) . . ?
C13 C14 C18 123.3(3) . . ?
C15 C14 C18 118.9(3) . . ?
C16 C15 C14 124.3(3) . . ?
C15 C16 C11 116.8(3) . . ?
C15 C16 C17 122.1(3) . . ?
C11 C16 C17 121.0(3) . . ?
C172 C17 C173 108.1(3) . . ?
C172 C17 C16 112.4(3) . . ?
C173 C17 C16 110.4(3) . . ?
C172 C17 C171 107.8(3) . . ?
C173 C17 C171 108.0(3) . . ?
C16 C17 C171 110.0(3) . . ?
C183 C18 C182 109.0(3) . . ?
C183 C18 C181 107.6(3) . . ?
C182 C18 C181 109.9(3) . . ?
C183 C18 C14 111.1(3) . . ?
C182 C18 C14 109.6(3) . . ?
C181 C18 C14 109.7(3) . . ?
O2 C21 C22 116.9(3) . . ?
O2 C21 C26 123.2(3) . . ?
C22 C21 C26 119.9(3) . . ?
N2 C22 C23 127.0(3) . . ?
N2 C22 C21 111.5(3) . . ?
C23 C22 C21 121.5(3) . . ?
C24 C23 C22 119.8(3) . . ?
C23 C24 C25 117.8(3) . . ?
C23 C24 C28 123.2(3) . . ?
C25 C24 C28 119.0(3) . . ?
C26 C25 C24 124.1(3) . . ?
C25 C26 C21 116.9(3) . . ?
C25 C26 C27 122.8(3) . . ?
C21 C26 C27 120.3(3) . . ?
C271 C27 C273 108.1(3) . . ?
C271 C27 C272 108.0(3) . . ?
C273 C27 C272 108.5(3) . . ?
C271 C27 C26 111.9(3) . . ?
C273 C27 C26 110.2(3) . . ?
C272 C27 C26 110.0(3) . . ?
C283 C28 C281 109.1(3) . . ?
C283 C28 C24 111.8(3) . . ?
C281 C28 C24 109.6(3) . . ?
C283 C28 C282 107.4(3) . . ?
C281 C28 C282 108.6(3) . . ?
C24 C28 C282 110.1(3) . . ?
C36 C31 C32 115.6(3) . . ?
C36 C31 N1 122.0(3) . . ?
C32 C31 N1 122.0(3) . . ?
C33 C32 C31 122.5(3) . . ?
C33 C32 Br1 118.4(3) . . ?
C31 C32 Br1 119.1(2) . . ?
C34 C33 C32 119.5(3) . . ?
C35 C34 C33 120.0(3) . . ?
C34 C35 C36 119.7(4) . . ?
C35 C36 C31 122.7(3) . . ?
C35 C36 Br2 118.1(3) . . ?
C31 C36 Br2 119.2(2) . . ?
C46 C41 C42 116.0(3) . . ?
C46 C41 N2 121.3(3) . . ?
C42 C41 N2 122.3(3) . . ?
C43 C42 C41 122.3(3) . . ?
C43 C42 Br3 118.5(3) . . ?
C41 C42 Br3 119.1(2) . . ?
C44 C43 C42 119.1(3) . . ?
C45 C44 C43 120.5(3) . . ?
C44 C45 C46 119.2(4) . . ?
C45 C46 C41 122.8(3) . . ?
C45 C46 Br4 117.9(3) . . ?
C41 C46 Br4 119.3(2) . . ?
C55 C51 C52 108.8(4) . . ?
C55 C51 Co1 70.1(3) . . ?
C52 C51 Co1 70.4(2) . . ?
C53 C52 C51 107.4(4) . . ?
C53 C52 Co1 69.9(2) . . ?
C51 C52 Co1 69.4(2) . . ?
C52 C53 C54 108.6(4) . . ?
C52 C53 Co1 70.2(2) . . ?
C54 C53 Co1 70.0(2) . . ?
C53 C54 C55 107.6(4) . . ?
C53 C54 Co1 69.8(2) . . ?
C55 C54 Co1 69.5(3) . . ?
C51 C55 C54 107.7(4) . . ?
C51 C55 Co1 69.8(2) . . ?
C54 C55 Co1 70.2(3) . . ?
C62 C61 C65 107.5(4) . . ?
C62 C61 Co1 69.9(2) . . ?
C65 C61 Co1 69.3(2) . . ?
C63 C62 C61 107.4(4) . . ?
C63 C62 Co1 69.9(2) . . ?
C61 C62 Co1 69.4(2) . . ?
C64 C63 C62 108.7(4) . . ?
C64 C63 Co1 69.7(3) . . ?
C62 C63 Co1 70.0(2) . . ?
C65 C64 C63 108.4(4) . . ?
C65 C64 Co1 69.7(2) . . ?
C63 C64 Co1 70.2(3) . . ?
C64 C65 C61 108.0(4) . . ?
C64 C65 Co1 70.2(2) . . ?
C61 C65 Co1 69.8(2) . . ?
C72 C71 C76 118.9(5) . . ?
C73 C72 C71 120.7(5) . . ?
C72 C73 C74 118.8(6) . . ?
C75 C74 C73 122.6(6) . . ?
C74 C75 C76 119.7(6) . . ?
C75 C76 C71 118.8(5) . . ?
C82 C81 C86 122.9(7) . . ?
C81 C82 C83 118.8(6) . . ?
C82 C83 C84 117.5(7) . . ?
C85 C84 C83 118.2(7) . . ?
C84 C85 C86 123.1(9) . . ?
C85 C86 C81 119.3(9) . . ?

loop_
_geom_bond_atom_site_label_1
_geom_bond_atom_site_label_2
_geom_bond_distance
_geom_bond_site_symmetry_2
_geom_bond_publ_flag
Ir1 N1 1.931(2) . ?
Ir1 N2 1.939(2) . ?
Ir1 O2 1.992(2) . ?
Ir1 O1 2.011(2) . ?
Co1 C51 2.017(4) . ?
Co1 C65 2.020(4) . ?
Co1 C55 2.020(4) . ?
Co1 C64 2.026(4) . ?
Co1 C53 2.026(4) . ?
Co1 C61 2.027(4) . ?
Co1 C54 2.028(4) . ?
Co1 C52 2.030(4) . ?
Co1 C63 2.032(4) . ?
Co1 C62 2.034(4) . ?
Br1 C32 1.890(3) . ?
Br2 C36 1.893(3) . ?
Br3 C42 1.892(3) . ?
Br4 C46 1.895(3) . ?
O1 C11 1.330(3) . ?
O2 C21 1.330(4) . ?
N1 C12 1.389(4) . ?
N1 C31 1.414(4) . ?
N2 C22 1.390(4) . ?
N2 C41 1.413(4) . ?
C11 C16 1.413(4) . ?
C11 C12 1.421(4) . ?
C12 C13 1.394(4) . ?
C13 C14 1.386(4) . ?
C14 C15 1.415(4) . ?
C14 C18 1.534(4) . ?
C15 C16 1.391(4) . ?
C16 C17 1.535(4) . ?
C17 C172 1.532(4) . ?
C17 C173 1.532(5) . ?
C17 C171 1.535(5) . ?
C18 C183 1.522(5) . ?
C18 C182 1.529(5) . ?
C18 C181 1.530(5) . ?
C21 C22 1.413(4) . ?
C21 C26 1.414(4) . ?
C22 C23 1.392(4) . ?
C23 C24 1.392(4) . ?
C24 C25 1.419(4) . ?
C24 C28 1.530(4) . ?
C25 C26 1.387(4) . ?
C26 C27 1.541(4) . ?
C27 C271 1.529(5) . ?
C27 C273 1.531(5) . ?
C27 C272 1.537(5) . ?
C28 C283 1.520(5) . ?
C28 C281 1.530(5) . ?
C28 C282 1.536(5) . ?
C31 C36 1.394(4) . ?
C31 C32 1.397(4) . ?
C32 C33 1.386(5) . ?
C33 C34 1.378(6) . ?
C34 C35 1.370(6) . ?
C35 C36 1.384(5) . ?
C41 C46 1.391(4) . ?
C41 C42 1.394(4) . ?
C42 C43 1.389(5) . ?
C43 C44 1.380(6) . ?
C44 C45 1.377(6) . ?
C45 C46 1.380(5) . ?
C51 C55 1.383(7) . ?
C51 C52 1.390(7) . ?
C52 C53 1.385(7) . ?
C53 C54 1.392(6) . ?
C54 C55 1.395(7) . ?
C61 C62 1.412(6) . ?
C61 C65 1.414(6) . ?
C62 C63 1.395(6) . ?
C63 C64 1.392(7) . ?
C64 C65 1.386(7) . ?
C71 C72 1.337(8) . ?
C71 C76 1.390(8) . ?
C72 C73 1.328(8) . ?
C73 C74 1.352(8) . ?
C74 C75 1.295(8) . ?
C75 C76 1.354(7) . ?
C81 C82 1.290(8) . ?
C81 C86 1.296(10) . ?
C82 C83 1.362(11) . ?
C83 C84 1.392(14) . ?
C84 C85 1.283(17) . ?
C85 C86 1.293(14) . ?
